data_4508589
loop_
_publ_author_name
'Camerel, Franck'
'Le Helloco, Guillaume'
'Guizouarn, Thierry'
'Jeannin, Olivier'
'Fourmigu\'e, Marc'
'Fr\;ackowiak, Arkadiusz'
'Olejniczak, Iwona'
'\'Swietlik, Roman'
'Marino, Andrea'
'Collet, Eric'
'Toupet, Loic'
'Auban-Senzier, Pascale'
'Canadell, Enric'

_publ_section_title
;
 Correlation between Metal--Insulator Transition and Hydrogen-Bonding
 Network in the Organic Metal
 \d-(BEDT-TTF)4[2,6-Anthracene-bis(sulfonate)]&#x00B7;(H2O)4
;
_journal_issue 11
_journal_name_full 'Crystal Growth &amp; Design'
_journal_page_first 5135
_journal_paper_doi 10.1021/cg401416h
_journal_volume 13
_journal_year 2013
_chemical_formula_moiety 'C14 H8 O6 S2, 4(C10 H8 S8), 4(H2 O)'
_chemical_formula_sum 'C54 H48 O10 S34'
_chemical_formula_weight 1943.27
_chemical_name_common '(ET)4 ABS 4H2O'
_chemical_name_systematic
;
 ?
;
_space_group_IT_number 14
_symmetry_cell_setting monoclinic
_symmetry_space_group_name_Hall '-P 2ybc'
_symmetry_space_group_name_H-M 'P 1 21/c 1'
_atom_sites_solution_hydrogens geom
_atom_sites_solution_primary direct
_atom_sites_solution_secondary difmap
_audit_creation_method SHELXL-97
_cell_angle_alpha 90.00
_cell_angle_beta 106.732(3)
_cell_angle_gamma 90.00
_cell_formula_units_Z 2
_cell_length_a 17.1362(5)
_cell_length_b 13.1715(3)
_cell_length_c 16.8588(5)
_cell_measurement_temperature 200(2)
_cell_volume 3644.09(18)
_computing_cell_refinement 'CrysAlis RED, Oxford Diffraction Ltd.,Version 1.171.35.11'
_computing_data_collection 'CrysAlis CCD, Oxford Diffraction Ltd.,Version 1.171.35.11'
_computing_data_reduction 'CrysAlis RED, Oxford Diffraction Ltd.,Version 1.171.35.11'
_computing_molecular_graphics 'MERCURY 2.4.5(CCDC, 2011)'
_computing_publication_material 'WINGX (Farrugia, 1999)'
_computing_structure_refinement 'SHELXL-97 (Sheldrick, 1997)'
_computing_structure_solution 'SIR-97_(Altomare & al., 1999)'
_diffrn_ambient_temperature 200(2)
_diffrn_detector_area_resol_mean 16.1852
_diffrn_measured_fraction_theta_full 0.994
_diffrn_measured_fraction_theta_max 0.994
_diffrn_measurement_device_type 'CCD Saphire 3 Xcalibur'
_diffrn_measurement_method 'omega scan'
_diffrn_radiation_monochromator graphite
_diffrn_radiation_source 'fine-focus sealed tube'
_diffrn_radiation_type MoK\a
_diffrn_radiation_wavelength 0.71073
_diffrn_reflns_av_R_equivalents 0.0381
_diffrn_reflns_av_sigmaI/netI 0.0470
_diffrn_reflns_limit_h_max 20
_diffrn_reflns_limit_h_min -21
_diffrn_reflns_limit_k_max 16
_diffrn_reflns_limit_k_min -15
_diffrn_reflns_limit_l_max 19
_diffrn_reflns_limit_l_min -21
_diffrn_reflns_number 24985
_diffrn_reflns_theta_full 27.00
_diffrn_reflns_theta_max 27.00
_diffrn_reflns_theta_min 2.89
_exptl_absorpt_coefficient_mu 1.046
_exptl_absorpt_correction_type none
_exptl_crystal_colour black
_exptl_crystal_density_diffrn 1.767
_exptl_crystal_density_method 'not measured'
_exptl_crystal_description block
_exptl_crystal_F_000 1976
_exptl_crystal_size_max 0.490
_exptl_crystal_size_mid 0.363
_exptl_crystal_size_min 0.163
_refine_diff_density_max 2.072
_refine_diff_density_min -0.740
_refine_diff_density_rms 0.182
_refine_ls_extinction_method none
_refine_ls_goodness_of_fit_ref 0.974
_refine_ls_hydrogen_treatment constr
_refine_ls_matrix_type full
_refine_ls_number_parameters 428
_refine_ls_number_reflns 7905
_refine_ls_number_restraints 0
_refine_ls_restrained_S_all 0.974
_refine_ls_R_factor_all 0.1215
_refine_ls_R_factor_gt 0.0767
_refine_ls_shift/su_max 0.000
_refine_ls_shift/su_mean 0.000
_refine_ls_structure_factor_coef Fsqd
_refine_ls_weighting_details 'calc w=1/[\s^2^(Fo^2^)+(0.1652P)^2^+0.0000P] where P=(Fo^2^+2Fc^2^)/3'
_refine_ls_weighting_scheme calc
_refine_ls_wR_factor_gt 0.2273
_refine_ls_wR_factor_ref 0.2532
_reflns_number_gt 4159
_reflns_number_total 7905
_reflns_threshold_expression >2sigma(I)
_cod_data_source_file cg401416h_si_002.cif
_cod_data_source_block ET4ABS200K
_cod_depositor_comments
;
The following automatic conversions were performed:

'_symmetry_cell_setting' value 'Monoclinic' changed to 'monoclinic'
according to /home/saulius/struct/CIF-dictionaries/cif_core.dic
dictionary named 'cif_core.dic' version 2.4.2 from 2011-04-26.

Automatic conversion script
Id: cif_fix_values 1891 2012-01-12 08:04:46Z andrius 
;
_cod_original_cell_volume 3644.08(17)
_cod_original_sg_symbol_H-M P21/c
_cod_database_code 4508589

loop_
_symmetry_equiv_pos_as_xyz
'x, y, z'
'-x, y+1/2, -z+1/2'
'-x, -y, -z'
'x, -y-1/2, z-1/2'

loop_
_atom_site_label
_atom_site_type_symbol
_atom_site_fract_x
_atom_site_fract_y
_atom_site_fract_z
_atom_site_U_iso_or_equiv
_atom_site_adp_type
_atom_site_occupancy
_atom_site_symmetry_multiplicity
_atom_site_calc_flag
_atom_site_refinement_flags
S1 S -0.18836(9) 0.17336(10) 0.18568(9) 0.0327(4) Uani 1 1 d .
S2 S -0.23877(8) 0.42658(10) 0.14502(8) 0.0275(3) Uani 1 1 d .
S3 S -0.05840(8) 0.25066(9) 0.32765(8) 0.0206(3) Uani 1 1 d .
S4 S -0.09444(8) 0.46636(10) 0.28832(8) 0.0243(3) Uani 1 1 d .
S5 S 0.09656(7) 0.31597(9) 0.48013(8) 0.0216(3) Uani 1 1 d .
S6 S 0.06587(8) 0.52981(9) 0.43382(8) 0.0246(3) Uani 1 1 d .
S7 S 0.24648(8) 0.35302(10) 0.61627(9) 0.0310(4) Uani 1 1 d .
S8 S 0.20825(9) 0.60860(10) 0.56041(11) 0.0404(4) Uani 1 1 d .
S11 S -0.25150(8) 0.35295(10) -0.11237(9) 0.0296(4) Uani 1 1 d .
S12 S -0.20994(9) 0.60912(10) -0.05908(10) 0.0393(4) Uani 1 1 d .
S13 S -0.09877(7) 0.31584(9) 0.02043(8) 0.0218(3) Uani 1 1 d .
S14 S -0.06648(8) 0.52985(9) 0.06518(8) 0.0243(3) Uani 1 1 d .
S15 S 0.05709(8) 0.25090(9) 0.17322(8) 0.0207(3) Uani 1 1 d .
S16 S 0.09340(8) 0.46734(10) 0.20986(8) 0.0236(3) Uani 1 1 d .
S17 S 0.18486(8) 0.17652(10) 0.31893(9) 0.0301(4) Uani 1 1 d .
S18 S 0.23509(8) 0.42881(10) 0.35633(8) 0.0261(3) Uani 1 1 d .
S21 S 0.50121(8) 0.27299(10) 0.74254(8) 0.0243(3) Uani 1 1 d .
O1 O 0.4270(4) 0.2475(5) 0.7549(5) 0.141(4) Uani 1 1 d .
O2 O 0.5712(5) 0.2393(5) 0.7996(4) 0.130(3) Uani 1 1 d .
O3 O 0.5058(4) 0.3781(4) 0.7267(3) 0.0751(18) Uani 1 1 d .
C1 C -0.2901(4) 0.2241(5) 0.1492(5) 0.0455(17) Uani 1 1 d .
H1A H -0.3263 0.1716 0.1158 0.055 Uiso 1 1 calc R
H1B H -0.3099 0.2393 0.1976 0.055 Uiso 1 1 calc R
C2 C -0.2961(4) 0.3159(5) 0.0994(5) 0.052(2) Uani 1 1 d .
H2A H -0.3543 0.3356 0.0803 0.063 Uiso 1 1 calc R
H2B H -0.2796 0.2980 0.0495 0.063 Uiso 1 1 calc R
C3 C -0.1389(3) 0.2779(4) 0.2401(3) 0.0218(11) Uani 1 1 d .
C4 C -0.1571(3) 0.3775(4) 0.2228(3) 0.0192(11) Uani 1 1 d .
C5 C -0.0311(3) 0.3767(4) 0.3511(3) 0.0178(10) Uani 1 1 d .
C6 C 0.0356(3) 0.4042(4) 0.4143(3) 0.0200(11) Uani 1 1 d .
C7 C 0.1648(3) 0.4042(4) 0.5397(3) 0.0218(11) Uani 1 1 d .
C8 C 0.1502(3) 0.5027(4) 0.5177(3) 0.0227(11) Uani 1 1 d .
C9 C 0.3066(5) 0.4625(6) 0.6519(8) 0.132(6) Uani 1 1 d .
H9A H 0.3047 0.4725 0.7095 0.159 Uiso 1 1 calc R
H9B H 0.3631 0.4418 0.6560 0.159 Uiso 1 1 calc R
C10 C 0.2990(4) 0.5517(5) 0.6200(6) 0.073(3) Uani 1 1 d .
H10A H 0.3367 0.5538 0.5852 0.088 Uiso 1 1 calc R
H10B H 0.3219 0.5987 0.6668 0.088 Uiso 1 1 calc R
C11 C -0.3142(5) 0.4613(6) -0.1409(8) 0.145(6) Uani 1 1 d .
H11A H -0.3399 0.4543 -0.2013 0.174 Uiso 1 1 calc R
H11B H -0.3586 0.4517 -0.1148 0.174 Uiso 1 1 calc R
C12 C -0.2949(4) 0.5547(5) -0.1299(6) 0.079(3) Uani 1 1 d .
H12A H -0.3425 0.5880 -0.1190 0.095 Uiso 1 1 calc R
H12B H -0.2932 0.5796 -0.1848 0.095 Uiso 1 1 calc R
C13 C -0.1684(3) 0.4043(4) -0.0382(3) 0.0208(11) Uani 1 1 d .
C14 C -0.1526(3) 0.5020(4) -0.0173(3) 0.0210(11) Uani 1 1 d .
C15 C -0.0373(3) 0.4041(4) 0.0856(3) 0.0202(11) Uani 1 1 d .
C16 C 0.0296(3) 0.3768(4) 0.1485(3) 0.0185(10) Uani 1 1 d .
C17 C 0.1363(3) 0.2798(4) 0.2623(3) 0.0212(11) Uani 1 1 d .
C18 C 0.1544(3) 0.3789(4) 0.2780(3) 0.0180(10) Uani 1 1 d .
C19 C 0.2855(4) 0.2270(5) 0.3587(6) 0.060(2) Uani 1 1 d .
H19A H 0.3171 0.1786 0.4007 0.072 Uiso 1 1 calc R
H19B H 0.3107 0.2272 0.3126 0.072 Uiso 1 1 calc R
C20 C 0.2966(5) 0.3206(6) 0.3934(7) 0.105(4) Uani 1 1 d .
H20A H 0.3529 0.3406 0.3957 0.126 Uiso 1 1 calc R
H20B H 0.2961 0.3113 0.4515 0.126 Uiso 1 1 calc R
C21 C 0.4999(3) 0.2082(4) 0.6473(3) 0.0230(11) Uani 1 1 d .
C22 C 0.4868(3) 0.2645(4) 0.5709(3) 0.0286(13) Uani 1 1 d .
H22 H 0.4799 0.3361 0.5706 0.034 Uiso 1 1 calc R
C23 C 0.4844(3) 0.2154(4) 0.5005(3) 0.0282(12) Uani 1 1 d .
H23 H 0.4783 0.2532 0.4512 0.034 Uiso 1 1 calc R
C24 C 0.4909(3) 0.1077(4) 0.4984(3) 0.0236(12) Uani 1 1 d .
C25 C 0.5053(3) 0.0508(4) 0.5763(3) 0.0242(12) Uani 1 1 d .
C26 C 0.5096(3) 0.1045(4) 0.6476(3) 0.0289(13) Uani 1 1 d .
H26 H 0.5195 0.0688 0.6985 0.035 Uiso 1 1 calc R
C27 C 0.5144(3) -0.0533(4) 0.5742(3) 0.0285(12) Uani 1 1 d .
H27 H 0.5247 -0.0899 0.6247 0.034 Uiso 1 1 calc R
O4 O 0.5196(3) 0.5505(4) 0.6350(4) 0.0810(17) Uiso 1 1 d .
O5 O 0.5991 0.4745 0.5269 0.149 Uiso 1 1 d .

loop_
_atom_site_aniso_label
_atom_site_aniso_U_11
_atom_site_aniso_U_22
_atom_site_aniso_U_33
_atom_site_aniso_U_23
_atom_site_aniso_U_13
_atom_site_aniso_U_12
S1 0.0294(8) 0.0201(8) 0.0372(9) -0.0065(6) -0.0086(6) 0.0031(6)
S2 0.0251(8) 0.0216(7) 0.0267(8) 0.0029(5) -0.0070(6) 0.0010(5)
S3 0.0199(7) 0.0155(7) 0.0210(7) 0.0012(5) -0.0028(5) 0.0006(5)
S4 0.0201(7) 0.0179(7) 0.0279(8) 0.0017(5) -0.0043(6) 0.0013(5)
S5 0.0205(7) 0.0148(7) 0.0232(7) 0.0006(5) -0.0036(5) 0.0011(5)
S6 0.0217(7) 0.0157(7) 0.0301(8) 0.0012(5) -0.0028(6) -0.0003(5)
S7 0.0294(8) 0.0217(7) 0.0289(8) 0.0011(6) -0.0124(6) -0.0004(6)
S8 0.0352(9) 0.0169(8) 0.0516(10) -0.0028(6) -0.0150(7) -0.0046(6)
S11 0.0267(8) 0.0211(7) 0.0291(8) -0.0020(6) -0.0107(6) 0.0004(6)
S12 0.0314(9) 0.0176(8) 0.0506(10) 0.0020(6) -0.0173(7) 0.0036(6)
S13 0.0198(7) 0.0154(7) 0.0235(7) -0.0010(5) -0.0044(5) -0.0003(5)
S14 0.0206(7) 0.0160(7) 0.0290(8) -0.0017(5) -0.0044(6) 0.0006(5)
S15 0.0189(7) 0.0164(7) 0.0214(7) -0.0021(5) -0.0028(5) 0.0001(5)
S16 0.0191(7) 0.0183(7) 0.0260(7) -0.0017(5) -0.0054(6) -0.0008(5)
S17 0.0294(8) 0.0184(7) 0.0322(8) 0.0055(6) -0.0075(6) -0.0024(6)
S18 0.0226(7) 0.0215(7) 0.0254(7) -0.0028(5) -0.0072(6) 0.0010(5)
S21 0.0308(8) 0.0160(6) 0.0240(7) -0.0048(5) 0.0043(6) 0.0011(6)
O1 0.133(6) 0.165(7) 0.182(8) -0.130(6) 0.137(6) -0.107(5)
O2 0.164(7) 0.112(5) 0.061(4) -0.049(4) -0.054(4) 0.103(5)
O3 0.150(6) 0.028(3) 0.050(3) -0.010(2) 0.032(3) -0.010(3)
C1 0.027(3) 0.033(4) 0.065(5) 0.000(3) -0.005(3) -0.006(3)
C2 0.022(3) 0.044(4) 0.072(5) 0.006(4) -0.016(3) -0.003(3)
C3 0.019(3) 0.016(3) 0.026(3) 0.000(2) -0.001(2) 0.002(2)
C4 0.014(3) 0.022(3) 0.018(3) -0.001(2) -0.002(2) -0.001(2)
C5 0.015(3) 0.016(2) 0.019(3) 0.002(2) 0.001(2) 0.0010(19)
C6 0.017(3) 0.016(3) 0.024(3) 0.000(2) 0.000(2) -0.0033(19)
C7 0.018(3) 0.021(3) 0.019(3) 0.002(2) -0.005(2) 0.001(2)
C8 0.019(3) 0.019(3) 0.024(3) 0.001(2) -0.004(2) -0.002(2)
C9 0.055(5) 0.029(5) 0.238(14) 0.011(6) -0.077(7) -0.005(4)
C10 0.045(4) 0.035(4) 0.104(7) 0.009(4) -0.036(4) -0.015(3)
C11 0.062(6) 0.025(4) 0.259(15) -0.026(6) -0.097(7) 0.012(4)
C12 0.043(4) 0.038(4) 0.113(7) -0.009(4) -0.047(4) 0.010(3)
C13 0.020(3) 0.017(3) 0.020(3) 0.001(2) -0.003(2) 0.000(2)
C14 0.018(3) 0.018(3) 0.021(3) 0.000(2) -0.004(2) 0.003(2)
C15 0.018(3) 0.019(3) 0.020(3) -0.003(2) 0.000(2) -0.002(2)
C16 0.013(2) 0.018(3) 0.020(3) -0.004(2) -0.003(2) 0.0001(19)
C17 0.016(3) 0.023(3) 0.022(3) -0.002(2) 0.000(2) 0.002(2)
C18 0.010(2) 0.021(3) 0.018(3) -0.001(2) -0.0046(19) -0.0010(19)
C19 0.018(3) 0.030(4) 0.111(7) 0.002(4) -0.013(4) 0.003(3)
C20 0.045(5) 0.041(5) 0.176(11) -0.026(5) -0.053(6) 0.014(4)
C21 0.025(3) 0.023(3) 0.022(3) -0.006(2) 0.007(2) -0.003(2)
C22 0.034(3) 0.022(3) 0.027(3) 0.001(2) 0.004(2) 0.000(2)
C23 0.027(3) 0.034(3) 0.022(3) 0.001(2) 0.005(2) 0.009(2)
C24 0.023(3) 0.030(3) 0.019(3) -0.001(2) 0.008(2) 0.002(2)
C25 0.023(3) 0.019(3) 0.034(3) 0.001(2) 0.014(2) -0.001(2)
C26 0.027(3) 0.045(4) 0.018(3) 0.004(2) 0.012(2) -0.004(3)
C27 0.038(3) 0.038(3) 0.013(3) 0.003(2) 0.012(2) 0.003(3)

loop_
_atom_type_symbol
_atom_type_description
_atom_type_scat_dispersion_real
_atom_type_scat_dispersion_imag
_atom_type_scat_source
C C 0.0033 0.0016 'International Tables Vol C Tables 4.2.6.8 and 6.1.1.4'
H H 0.0000 0.0000 'International Tables Vol C Tables 4.2.6.8 and 6.1.1.4'
O O 0.0106 0.0060 'International Tables Vol C Tables 4.2.6.8 and 6.1.1.4'
S S 0.1246 0.1234 'International Tables Vol C Tables 4.2.6.8 and 6.1.1.4'

loop_
_geom_angle_atom_site_label_1
_geom_angle_atom_site_label_2
_geom_angle_atom_site_label_3
_geom_angle
_geom_angle_site_symmetry_1
_geom_angle_site_symmetry_3
C3 S1 C1 99.4(3) . .
C4 S2 C2 104.0(3) . .
C5 S3 C3 95.2(2) . .
C5 S4 C4 95.3(2) . .
C6 S5 C7 95.9(2) . .
C8 S6 C6 95.3(2) . .
C7 S7 C9 101.5(3) . .
C8 S8 C10 101.5(3) . .
C13 S11 C11 100.9(3) . .
C14 S12 C12 101.8(3) . .
C15 S13 C13 95.9(2) . .
C14 S14 C15 94.9(2) . .
C16 S15 C17 95.0(2) . .
C16 S16 C18 95.0(2) . .
C17 S17 C19 100.0(3) . .
C18 S18 C20 103.0(3) . .
O2 S21 O1 118.0(6) . .
O2 S21 O3 111.2(4) . .
O1 S21 O3 111.6(4) . .
O2 S21 C21 104.7(3) . .
O1 S21 C21 103.9(3) . .
O3 S21 C21 106.3(3) . .
C2 C1 S1 113.9(5) . .
C2 C1 H1A 108.8 . .
S1 C1 H1A 108.8 . .
C2 C1 H1B 108.8 . .
S1 C1 H1B 108.8 . .
H1A C1 H1B 107.7 . .
C1 C2 S2 119.1(5) . .
C1 C2 H2A 107.6 . .
S2 C2 H2A 107.6 . .
C1 C2 H2B 107.6 . .
S2 C2 H2B 107.6 . .
H2A C2 H2B 107.0 . .
C4 C3 S1 127.2(4) . .
C4 C3 S3 117.2(4) . .
S1 C3 S3 115.5(3) . .
C3 C4 S2 127.1(4) . .
C3 C4 S4 116.6(4) . .
S2 C4 S4 116.2(3) . .
C6 C5 S3 122.7(4) . .
C6 C5 S4 121.8(4) . .
S3 C5 S4 115.5(3) . .
C5 C6 S5 122.3(4) . .
C5 C6 S6 122.5(4) . .
S5 C6 S6 115.1(3) . .
C8 C7 S5 116.2(4) . .
C8 C7 S7 128.2(4) . .
S5 C7 S7 115.5(3) . .
C7 C8 S8 128.0(4) . .
C7 C8 S6 117.6(4) . .
S8 C8 S6 114.3(3) . .
C10 C9 S7 128.6(7) . .
C10 C9 H9A 105.1 . .
S7 C9 H9A 105.1 . .
C10 C9 H9B 105.1 . .
S7 C9 H9B 105.1 . .
H9A C9 H9B 105.9 . .
C9 C10 S8 126.6(6) . .
C9 C10 H10A 105.7 . .
S8 C10 H10A 105.7 . .
C9 C10 H10B 105.7 . .
S8 C10 H10B 105.7 . .
H10A C10 H10B 106.1 . .
C12 C11 S11 128.8(6) . .
C12 C11 H11A 105.1 . .
S11 C11 H11A 105.1 . .
C12 C11 H11B 105.1 . .
S11 C11 H11B 105.1 . .
H11A C11 H11B 105.9 . .
C11 C12 S12 128.8(6) . .
C11 C12 H12A 105.1 . .
S12 C12 H12A 105.1 . .
C11 C12 H12B 105.1 . .
S12 C12 H12B 105.1 . .
H12A C12 H12B 105.9 . .
C14 C13 S11 128.6(4) . .
C14 C13 S13 115.8(4) . .
S11 C13 S13 115.5(3) . .
C13 C14 S12 128.4(4) . .
C13 C14 S14 118.1(4) . .
S12 C14 S14 113.5(3) . .
C16 C15 S13 122.4(4) . .
C16 C15 S14 122.3(4) . .
S13 C15 S14 115.3(3) . .
C15 C16 S16 121.5(4) . .
C15 C16 S15 123.0(4) . .
S16 C16 S15 115.5(3) . .
C18 C17 S17 127.2(4) . .
C18 C17 S15 117.1(4) . .
S17 C17 S15 115.6(3) . .
C17 C18 S18 127.0(4) . .
C17 C18 S16 117.0(4) . .
S18 C18 S16 116.0(3) . .
C20 C19 S17 120.0(5) . .
C20 C19 H19A 107.3 . .
S17 C19 H19A 107.3 . .
C20 C19 H19B 107.3 . .
S17 C19 H19B 107.3 . .
H19A C19 H19B 106.9 . .
C19 C20 S18 125.7(6) . .
C19 C20 H20A 105.9 . .
S18 C20 H20A 105.9 . .
C19 C20 H20B 105.9 . .
S18 C20 H20B 105.9 . .
H20A C20 H20B 106.2 . .
C26 C21 C22 120.0(5) . .
C26 C21 S21 119.6(4) . .
C22 C21 S21 120.4(4) . .
C23 C22 C21 119.9(5) . .
C23 C22 H22 120.1 . .
C21 C22 H22 120.1 . .
C22 C23 C24 121.3(5) . .
C22 C23 H23 119.4 . .
C24 C23 H23 119.4 . .
C27 C24 C23 123.1(5) 3_656 .
C27 C24 C25 118.2(5) 3_656 .
C23 C24 C25 118.7(4) . .
C26 C25 C27 123.6(5) . .
C26 C25 C24 118.1(5) . .
C27 C25 C24 118.3(5) . .
C21 C26 C25 122.0(5) . .
C21 C26 H26 119.0 . .
C25 C26 H26 119.0 . .
C25 C27 C24 123.4(5) . 3_656
C25 C27 H27 118.3 . .
C24 C27 H27 118.3 3_656 .

loop_
_geom_bond_atom_site_label_1
_geom_bond_atom_site_label_2
_geom_bond_distance
_geom_bond_site_symmetry_2
S1 C3 1.735(5) .
S1 C1 1.802(6) .
S2 C4 1.743(5) .
S2 C2 1.802(6) .
S3 C5 1.738(5) .
S3 C3 1.743(5) .
S4 C5 1.741(5) .
S4 C4 1.749(5) .
S5 C6 1.734(5) .
S5 C7 1.746(5) .
S6 C8 1.744(5) .
S6 C6 1.736(5) .
S7 C7 1.744(5) .
S7 C9 1.773(8) .
S8 C8 1.743(5) .
S8 C10 1.758(7) .
S11 C13 1.739(5) .
S11 C11 1.768(7) .
S12 C14 1.748(5) .
S12 C12 1.748(7) .
S13 C15 1.732(5) .
S13 C13 1.755(5) .
S14 C14 1.751(5) .
S14 C15 1.735(5) .
S15 C16 1.741(5) .
S15 C17 1.752(5) .
S16 C16 1.742(5) .
S16 C18 1.755(5) .
S17 C17 1.731(5) .
S17 C19 1.789(6) .
S18 C18 1.743(5) .
S18 C20 1.776(7) .
S21 O2 1.377(5) .
S21 O1 1.388(5) .
S21 O3 1.417(5) .
S21 C21 1.813(5) .
C1 C2 1.459(9) .
C1 H1A 0.9900 .
C1 H1B 0.9900 .
C2 H2A 0.9900 .
C2 H2B 0.9900 .
C3 C4 1.360(6) .
C5 C6 1.369(7) .
C7 C8 1.353(6) .
C9 C10 1.282(10) .
C9 H9A 0.9900 .
C9 H9B 0.9900 .
C10 H10A 0.9900 .
C10 H10B 0.9900 .
C11 C12 1.274(10) .
C11 H11A 0.9900 .
C11 H11B 0.9900 .
C12 H12A 0.9900 .
C12 H12B 0.9900 .
C13 C14 1.340(6) .
C15 C16 1.368(7) .
C17 C18 1.350(7) .
C19 C20 1.355(9) .
C19 H19A 0.9900 .
C19 H19B 0.9900 .
C20 H20A 0.9900 .
C20 H20B 0.9900 .
C21 C26 1.376(7) .
C21 C22 1.446(7) .
C22 C23 1.342(7) .
C22 H22 0.9500 .
C23 C24 1.424(7) .
C23 H23 0.9500 .
C24 C27 1.399(7) 3_656
C24 C25 1.469(7) .
C25 C26 1.379(7) .
C25 C27 1.382(7) .
C26 H26 0.9500 .
C27 C24 1.399(7) 3_656
C27 H27 0.9500 .

loop_
_geom_torsion_atom_site_label_1
_geom_torsion_atom_site_label_2
_geom_torsion_atom_site_label_3
_geom_torsion_atom_site_label_4
_geom_torsion
_geom_torsion_site_symmetry_1
_geom_torsion_site_symmetry_4
C3 S1 C1 C2 58.0(6) . .
S1 C1 C2 S2 -60.2(7) . .
C4 S2 C2 C1 25.4(7) . .
C1 S1 C3 C4 -31.5(6) . .
C1 S1 C3 S3 147.0(4) . .
C5 S3 C3 C4 -4.3(5) . .
C5 S3 C3 S1 177.0(3) . .
S1 C3 C4 S2 4.1(8) . .
S3 C3 C4 S2 -174.3(3) . .
S1 C3 C4 S4 -178.8(3) . .
S3 C3 C4 S4 2.7(6) . .
C2 S2 C4 C3 4.2(6) . .
C2 S2 C4 S4 -172.9(3) . .
C5 S4 C4 C3 0.4(4) . .
C5 S4 C4 S2 177.8(3) . .
C3 S3 C5 C6 -175.4(4) . .
C3 S3 C5 S4 4.5(3) . .
C4 S4 C5 C6 176.5(4) . .
C4 S4 C5 S3 -3.4(3) . .
S3 C5 C6 S5 -3.0(7) . .
S4 C5 C6 S5 177.1(3) . .
S3 C5 C6 S6 176.3(3) . .
S4 C5 C6 S6 -3.6(6) . .
C7 S5 C6 C5 179.6(4) . .
C7 S5 C6 S6 0.2(3) . .
C8 S6 C6 C5 -179.5(4) . .
C8 S6 C6 S5 -0.1(3) . .
C6 S5 C7 C8 -0.2(5) . .
C6 S5 C7 S7 -176.7(3) . .
C9 S7 C7 C8 -3.4(7) . .
C9 S7 C7 S5 172.6(5) . .
S5 C7 C8 S8 -176.8(3) . .
S7 C7 C8 S8 -0.8(8) . .
S5 C7 C8 S6 0.2(6) . .
S7 C7 C8 S6 176.2(3) . .
C10 S8 C8 C7 13.0(6) . .
C10 S8 C8 S6 -164.2(4) . .
C6 S6 C8 C7 -0.1(5) . .
C6 S6 C8 S8 177.4(3) . .
C7 S7 C9 C10 -10.7(14) . .
S7 C9 C10 S8 28.6(19) . .
C8 S8 C10 C9 -26.8(12) . .
C13 S11 C11 C12 18.6(16) . .
S11 C11 C12 S12 -20(2) . .
C14 S12 C12 C11 7.3(13) . .
C11 S11 C13 C14 -7.8(8) . .
C11 S11 C13 S13 168.7(6) . .
C15 S13 C13 C14 1.3(5) . .
C15 S13 C13 S11 -175.7(3) . .
S11 C13 C14 S12 -1.0(8) . .
S13 C13 C14 S12 -177.5(3) . .
S11 C13 C14 S14 175.9(3) . .
S13 C13 C14 S14 -0.6(6) . .
C12 S12 C14 C13 3.3(7) . .
C12 S12 C14 S14 -173.7(4) . .
C15 S14 C14 C13 -0.4(5) . .
C15 S14 C14 S12 176.9(3) . .
C13 S13 C15 C16 178.7(5) . .
C13 S13 C15 S14 -1.6(3) . .
C14 S14 C15 C16 -178.9(4) . .
C14 S14 C15 S13 1.3(3) . .
S13 C15 C16 S16 176.7(3) . .
S14 C15 C16 S16 -3.1(6) . .
S13 C15 C16 S15 -3.5(7) . .
S14 C15 C16 S15 176.8(3) . .
C18 S16 C16 C15 174.7(4) . .
C18 S16 C16 S15 -5.2(3) . .
C17 S15 C16 C15 -173.5(5) . .
C17 S15 C16 S16 6.4(3) . .
C19 S17 C17 C18 -29.8(6) . .
C19 S17 C17 S15 147.9(4) . .
C16 S15 C17 C18 -5.6(4) . .
C16 S15 C17 S17 176.5(3) . .
S17 C17 C18 S18 3.6(7) . .
S15 C17 C18 S18 -174.1(3) . .
S17 C17 C18 S16 -179.4(3) . .
S15 C17 C18 S16 2.9(6) . .
C20 S18 C18 C17 12.0(7) . .
C20 S18 C18 S16 -165.1(5) . .
C16 S16 C18 C17 1.3(4) . .
C16 S16 C18 S18 178.7(3) . .
C17 S17 C19 C20 47.3(9) . .
S17 C19 C20 S18 -40.3(14) . .
C18 S18 C20 C19 7.8(11) . .
O2 S21 C21 C26 51.2(6) . .
O1 S21 C21 C26 -73.1(6) . .
O3 S21 C21 C26 169.0(5) . .
O2 S21 C21 C22 -130.2(5) . .
O1 S21 C21 C22 105.4(6) . .
O3 S21 C21 C22 -12.5(5) . .
C26 C21 C22 C23 -0.2(8) . .
S21 C21 C22 C23 -178.8(4) . .
C21 C22 C23 C24 2.9(8) . .
C22 C23 C24 C27 177.5(5) . 3_656
C22 C23 C24 C25 -3.7(8) . .
C27 C24 C25 C26 -179.3(5) 3_656 .
C23 C24 C25 C26 1.8(7) . .
C27 C24 C25 C27 1.1(8) 3_656 .
C23 C24 C25 C27 -177.7(5) . .
C22 C21 C26 C25 -1.6(8) . .
S21 C21 C26 C25 176.9(4) . .
C27 C25 C26 C21 -179.7(5) . .
C24 C25 C26 C21 0.7(8) . .
C26 C25 C27 C24 179.3(5) . 3_656
C24 C25 C27 C24 -1.2(8) . 3_656
